data_2225992
loop_
_publ_author_name
'Hao, Yu-Mei'

_publ_section_title
;
 <i>N</i>'-[(2-Hydroxy-1-naphthyl)methylidene]-2-nitrobenzohydrazide
;
_journal_coeditor_code SU2174
_journal_issue 5
_journal_name_full 'Acta Crystallographica Section E'
_journal_page_first o1177
_journal_paper_doi 10.1107/S160053681001490X
_journal_volume 66
_journal_year 2010
_chemical_formula_iupac 'C18 H13 N3 O4'
_chemical_formula_moiety 'C18 H13 N3 O4'
_chemical_formula_sum 'C18 H13 N3 O4'
_chemical_formula_weight 335.31
_chemical_name_systematic
;
<i>N</i>'-[(2-Hydroxy-1-naphthyl)methylidene]-2-nitrobenzohydrazide
;
_space_group_IT_number 14
_symmetry_cell_setting monoclinic
_symmetry_space_group_name_Hall '-P 2yn'
_symmetry_space_group_name_H-M 'P 1 21/n 1'
_atom_sites_solution_hydrogens geom
_atom_sites_solution_primary direct
_atom_sites_solution_secondary difmap
_audit_creation_method SHELXL-97
_cell_angle_alpha 90.00
_cell_angle_beta 113.963(4)
_cell_angle_gamma 90.00
_cell_formula_units_Z 4
_cell_length_a 7.4473(6)
_cell_length_b 29.068(2)
_cell_length_c 7.8504(6)
_cell_measurement_reflns_used 1415
_cell_measurement_temperature 298(2)
_cell_measurement_theta_max 24.5
_cell_measurement_theta_min 2.6
_cell_volume 1553.0(2)
_computing_cell_refinement 'SAINT (Bruker, 2007)'
_computing_data_collection 'SMART (Bruker, 2007)'
_computing_data_reduction 'SAINT (Bruker, 2007)'
_computing_molecular_graphics 'SHELXTL (Sheldrick, 2008)'
_computing_publication_material 'SHELXL97 (Sheldrick, 2008)'
_computing_structure_refinement 'SHELXL97 (Sheldrick, 2008)'
_computing_structure_solution 'SHELXS97 (Sheldrick, 2008)'
_diffrn_ambient_temperature 298(2)
_diffrn_measured_fraction_theta_full 0.986
_diffrn_measured_fraction_theta_max 0.986
_diffrn_measurement_device_type 'Bruker SMART CCD area detector'
_diffrn_measurement_method '\w scans'
_diffrn_radiation_monochromator graphite
_diffrn_radiation_source 'fine-focus sealed tube'
_diffrn_radiation_type MoK\a
_diffrn_radiation_wavelength 0.71073
_diffrn_reflns_av_R_equivalents 0.0380
_diffrn_reflns_av_sigmaI/netI 0.0438
_diffrn_reflns_limit_h_max 9
_diffrn_reflns_limit_h_min -9
_diffrn_reflns_limit_k_max 30
_diffrn_reflns_limit_k_min -35
_diffrn_reflns_limit_l_max 9
_diffrn_reflns_limit_l_min -9
_diffrn_reflns_number 8499
_diffrn_reflns_theta_full 25.88
_diffrn_reflns_theta_max 25.88
_diffrn_reflns_theta_min 2.80
_diffrn_standards_decay_% 0
_diffrn_standards_number 0
_exptl_absorpt_coefficient_mu 0.104
_exptl_absorpt_correction_T_max 0.9725
_exptl_absorpt_correction_T_min 0.9695
_exptl_absorpt_correction_type multi-scan
_exptl_absorpt_process_details '(SADABS; Sheldrick, 1996)'
_exptl_crystal_colour colourless
_exptl_crystal_density_diffrn 1.434
_exptl_crystal_density_method 'not measured'
_exptl_crystal_description block
_exptl_crystal_F_000 696
_exptl_crystal_size_max 0.30
_exptl_crystal_size_mid 0.28
_exptl_crystal_size_min 0.27
_refine_diff_density_max 0.157
_refine_diff_density_min -0.219
_refine_ls_extinction_method none
_refine_ls_goodness_of_fit_ref 1.054
_refine_ls_hydrogen_treatment mixed
_refine_ls_matrix_type full
_refine_ls_number_parameters 230
_refine_ls_number_reflns 2972
_refine_ls_number_restraints 1
_refine_ls_restrained_S_all 1.053
_refine_ls_R_factor_all 0.0809
_refine_ls_R_factor_gt 0.0436
_refine_ls_shift/su_max 0.000
_refine_ls_shift/su_mean 0.000
_refine_ls_structure_factor_coef Fsqd
_refine_ls_weighting_details 'calc w=1/[\s^2^(Fo^2^)+(0.0464P)^2^+0.0232P] where P=(Fo^2^+2Fc^2^)/3'
_refine_ls_weighting_scheme calc
_refine_ls_wR_factor_gt 0.0961
_refine_ls_wR_factor_ref 0.1113
_reflns_number_gt 1856
_reflns_number_total 2972
_reflns_threshold_expression I>2\s(I)
_cod_data_source_file su2174.cif
_cod_data_source_block I
_cod_original_sg_symbol_H-M 'P 21/n'
_cod_database_code 2225992
_cod_database_fobs_code 2225992

loop_
_symmetry_equiv_pos_as_xyz
'x, y, z'
'-x+1/2, y+1/2, -z+1/2'
'-x, -y, -z'
'x-1/2, -y-1/2, z-1/2'

loop_
_atom_site_type_symbol
_atom_site_label
_atom_site_fract_x
_atom_site_fract_y
_atom_site_fract_z
_atom_site_U_iso_or_equiv
_atom_site_adp_type
_atom_site_calc_flag
_atom_site_refinement_flags
_atom_site_occupancy
_atom_site_disorder_assembly
_atom_site_disorder_group
N N1 0.9372(2) 0.21679(5) 0.1587(2) 0.0397(4) Uani d . 1 . .
N N2 0.8992(2) 0.24623(5) 0.0095(2) 0.0391(4) Uani d D 1 . .
N N3 0.8947(3) 0.38594(6) 0.0264(2) 0.0484(5) Uani d . 1 . .
O O1 0.9712(2) 0.20162(5) 0.49534(18) 0.0565(4) Uani d . 1 . .
H H1 0.9752 0.2167 0.4087 0.085 Uiso calc R 1 . .
O O2 1.1317(2) 0.29693(4) 0.18479(17) 0.0468(4) Uani d . 1 . .
O O3 0.8562(2) 0.36371(5) 0.1378(2) 0.0621(5) Uani d . 1 . .
O O4 0.9318(3) 0.42719(5) 0.0425(2) 0.0876(6) Uani d . 1 . .
C C1 0.8835(3) 0.14285(6) 0.2610(3) 0.0380(5) Uani d . 1 . .
C C2 0.9240(3) 0.15757(6) 0.4402(3) 0.0411(5) Uani d . 1 . .
C C3 0.9145(3) 0.12727(7) 0.5760(3) 0.0517(6) Uani d . 1 . .
H H3 0.9385 0.1380 0.6949 0.062 Uiso calc R 1 . .
C C4 0.8703(3) 0.08250(8) 0.5329(3) 0.0570(6) Uani d . 1 . .
H H4 0.8643 0.0628 0.6236 0.068 Uiso calc R 1 . .
C C5 0.8329(3) 0.06477(7) 0.3541(3) 0.0506(6) Uani d . 1 . .
C C6 0.7861(4) 0.01817(8) 0.3104(4) 0.0742(8) Uani d . 1 . .
H H6 0.7802 -0.0016 0.4012 0.089 Uiso calc R 1 . .
C C7 0.7492(5) 0.00153(8) 0.1374(4) 0.0952(10) Uani d . 1 . .
H H7 0.7182 -0.0294 0.1101 0.114 Uiso calc R 1 . .
C C8 0.7582(4) 0.03098(8) 0.0022(4) 0.0897(9) Uani d . 1 . .
H H8 0.7343 0.0195 -0.1156 0.108 Uiso calc R 1 . .
C C9 0.8014(4) 0.07638(7) 0.0383(3) 0.0661(7) Uani d . 1 . .
H H9 0.8057 0.0954 -0.0553 0.079 Uiso calc R 1 . .
C C10 0.8398(3) 0.09508(6) 0.2155(3) 0.0439(5) Uani d . 1 . .
C C11 0.8723(3) 0.17566(6) 0.1180(3) 0.0402(5) Uani d . 1 . .
H H11 0.8167 0.1666 -0.0063 0.048 Uiso calc R 1 . .
C C12 0.9971(3) 0.28614(6) 0.0366(2) 0.0348(4) Uani d . 1 . .
C C13 0.9339(3) 0.31554(6) -0.1353(2) 0.0331(4) Uani d . 1 . .
C C14 0.8952(3) 0.36234(6) -0.1387(2) 0.0352(5) Uani d . 1 . .
C C15 0.8493(3) 0.38854(7) -0.2967(3) 0.0479(5) Uani d . 1 . .
H H15 0.8260 0.4199 -0.2947 0.057 Uiso calc R 1 . .
C C16 0.8383(3) 0.36763(7) -0.4579(3) 0.0528(6) Uani d . 1 . .
H H16 0.8061 0.3849 -0.5660 0.063 Uiso calc R 1 . .
C C17 0.8747(3) 0.32149(7) -0.4602(3) 0.0487(6) Uani d . 1 . .
H H17 0.8671 0.3076 -0.5696 0.058 Uiso calc R 1 . .
C C18 0.9226(3) 0.29568(6) -0.3002(2) 0.0406(5) Uani d . 1 . .
H H18 0.9478 0.2644 -0.3029 0.049 Uiso calc R 1 . .
H H2 0.808(3) 0.2378(7) -0.1025(18) 0.080 Uiso d D 1 . .

loop_
_atom_site_aniso_label
_atom_site_aniso_U_11
_atom_site_aniso_U_22
_atom_site_aniso_U_33
_atom_site_aniso_U_12
_atom_site_aniso_U_13
_atom_site_aniso_U_23
N1 0.0456(10) 0.0343(9) 0.0344(9) -0.0023(8) 0.0112(8) 0.0062(7)
N2 0.0450(10) 0.0332(9) 0.0301(9) -0.0065(8) 0.0061(8) 0.0051(7)
N3 0.0534(12) 0.0479(11) 0.0422(11) 0.0055(9) 0.0176(9) -0.0051(9)
O1 0.0807(12) 0.0454(9) 0.0459(9) -0.0007(8) 0.0283(9) -0.0018(7)
O2 0.0517(9) 0.0414(8) 0.0320(7) -0.0067(7) 0.0014(7) 0.0027(6)
O3 0.0759(12) 0.0751(11) 0.0434(9) 0.0037(9) 0.0325(9) 0.0006(8)
O4 0.1449(18) 0.0426(10) 0.0877(14) -0.0041(10) 0.0601(13) -0.0203(9)
C1 0.0375(12) 0.0358(11) 0.0377(11) 0.0007(9) 0.0123(9) 0.0057(9)
C2 0.0415(12) 0.0365(11) 0.0443(12) 0.0048(9) 0.0165(10) 0.0045(9)
C3 0.0574(15) 0.0562(14) 0.0440(13) 0.0084(11) 0.0231(11) 0.0134(11)
C4 0.0537(15) 0.0567(15) 0.0612(16) 0.0096(11) 0.0241(13) 0.0288(12)
C5 0.0436(13) 0.0421(12) 0.0598(15) 0.0019(10) 0.0145(11) 0.0140(11)
C6 0.0713(18) 0.0451(14) 0.088(2) -0.0054(13) 0.0132(15) 0.0221(13)
C7 0.121(3) 0.0380(14) 0.097(2) -0.0154(15) 0.013(2) -0.0023(15)
C8 0.131(3) 0.0440(15) 0.0764(18) -0.0076(16) 0.0243(18) -0.0090(14)
C9 0.091(2) 0.0417(13) 0.0582(16) -0.0089(12) 0.0226(14) -0.0033(11)
C10 0.0407(12) 0.0372(11) 0.0481(12) 0.0010(9) 0.0120(10) 0.0063(10)
C11 0.0405(12) 0.0379(11) 0.0376(11) -0.0001(9) 0.0112(9) 0.0011(9)
C12 0.0373(11) 0.0350(11) 0.0291(10) 0.0008(9) 0.0104(9) -0.0013(8)
C13 0.0311(10) 0.0350(10) 0.0300(10) -0.0032(8) 0.0092(8) 0.0003(8)
C14 0.0366(11) 0.0366(11) 0.0303(10) -0.0017(9) 0.0115(9) -0.0032(8)
C15 0.0555(14) 0.0377(11) 0.0472(13) 0.0027(10) 0.0174(11) 0.0089(10)
C16 0.0670(16) 0.0523(14) 0.0358(12) -0.0011(11) 0.0176(11) 0.0114(10)
C17 0.0616(15) 0.0537(13) 0.0313(12) -0.0040(11) 0.0193(11) -0.0034(10)
C18 0.0470(13) 0.0376(11) 0.0350(11) -0.0022(9) 0.0145(10) -0.0023(9)

loop_
_atom_type_symbol
_atom_type_description
_atom_type_scat_dispersion_real
_atom_type_scat_dispersion_imag
_atom_type_scat_source
C C 0.0033 0.0016 'International Tables Vol C Tables 4.2.6.8 and 6.1.1.4'
H H 0.0000 0.0000 'International Tables Vol C Tables 4.2.6.8 and 6.1.1.4'
N N 0.0061 0.0033 'International Tables Vol C Tables 4.2.6.8 and 6.1.1.4'
O O 0.0106 0.0060 'International Tables Vol C Tables 4.2.6.8 and 6.1.1.4'

loop_
_geom_angle_atom_site_label_1
_geom_angle_atom_site_label_2
_geom_angle_atom_site_label_3
_geom_angle_site_symmetry_1
_geom_angle_site_symmetry_3
_geom_angle
_geom_angle_publ_flag
C11 N1 N2 . . 116.07(15) ?
C12 N2 N1 . . 119.34(15) ?
C12 N2 H2 . . 122.4(14) ?
N1 N2 H2 . . 118.3(14) ?
O3 N3 O4 . . 123.87(18) ?
O3 N3 C14 . . 118.30(17) ?
O4 N3 C14 . . 117.83(18) ?
C2 O1 H1 . . 109.5 ?
C2 C1 C10 . . 119.08(17) ?
C2 C1 C11 . . 120.32(17) ?
C10 C1 C11 . . 120.47(17) ?
O1 C2 C1 . . 122.73(17) ?
O1 C2 C3 . . 115.90(17) ?
C1 C2 C3 . . 121.36(18) ?
C4 C3 C2 . . 119.7(2) ?
C4 C3 H3 . . 120.2 ?
C2 C3 H3 . . 120.2 ?
C3 C4 C5 . . 122.0(2) ?
C3 C4 H4 . . 119.0 ?
C5 C4 H4 . . 119.0 ?
C6 C5 C4 . . 121.5(2) ?
C6 C5 C10 . . 119.6(2) ?
C4 C5 C10 . . 118.81(19) ?
C7 C6 C5 . . 121.0(2) ?
C7 C6 H6 . . 119.5 ?
C5 C6 H6 . . 119.5 ?
C6 C7 C8 . . 119.5(2) ?
C6 C7 H7 . . 120.3 ?
C8 C7 H7 . . 120.3 ?
C9 C8 C7 . . 121.4(3) ?
C9 C8 H8 . . 119.3 ?
C7 C8 H8 . . 119.3 ?
C8 C9 C10 . . 121.0(2) ?
C8 C9 H9 . . 119.5 ?
C10 C9 H9 . . 119.5 ?
C9 C10 C5 . . 117.49(19) ?
C9 C10 C1 . . 123.50(18) ?
C5 C10 C1 . . 119.01(18) ?
N1 C11 C1 . . 121.60(17) ?
N1 C11 H11 . . 119.2 ?
C1 C11 H11 . . 119.2 ?
O2 C12 N2 . . 123.57(16) ?
O2 C12 C13 . . 122.88(16) ?
N2 C12 C13 . . 113.46(16) ?
C18 C13 C14 . . 117.16(16) ?
C18 C13 C12 . . 118.64(16) ?
C14 C13 C12 . . 124.12(16) ?
C15 C14 C13 . . 122.20(17) ?
C15 C14 N3 . . 116.68(17) ?
C13 C14 N3 . . 121.09(16) ?
C14 C15 C16 . . 119.03(19) ?
C14 C15 H15 . . 120.5 ?
C16 C15 H15 . . 120.5 ?
C17 C16 C15 . . 120.40(19) ?
C17 C16 H16 . . 119.8 ?
C15 C16 H16 . . 119.8 ?
C16 C17 C18 . . 120.01(19) ?
C16 C17 H17 . . 120.0 ?
C18 C17 H17 . . 120.0 ?
C17 C18 C13 . . 121.19(18) ?
C17 C18 H18 . . 119.4 ?
C13 C18 H18 . . 119.4 ?

loop_
_geom_bond_atom_site_label_1
_geom_bond_atom_site_label_2
_geom_bond_site_symmetry_2
_geom_bond_distance
_geom_bond_publ_flag
N1 C11 . 1.281(2) ?
N1 N2 . 1.3838(19) ?
N2 C12 . 1.341(2) ?
N2 H2 . 0.899(9) ?
N3 O3 . 1.212(2) ?
N3 O4 . 1.225(2) ?
N3 C14 . 1.468(2) ?
O1 C2 . 1.352(2) ?
O1 H1 . 0.8200 ?
O2 C12 . 1.229(2) ?
C1 C2 . 1.381(2) ?
C1 C10 . 1.438(2) ?
C1 C11 . 1.449(2) ?
C2 C3 . 1.407(3) ?
C3 C4 . 1.351(3) ?
C3 H3 . 0.9300 ?
C4 C5 . 1.413(3) ?
C4 H4 . 0.9300 ?
C5 C6 . 1.406(3) ?
C5 C10 . 1.417(3) ?
C6 C7 . 1.360(3) ?
C6 H6 . 0.9300 ?
C7 C8 . 1.386(4) ?
C7 H7 . 0.9300 ?
C8 C9 . 1.360(3) ?
C8 H8 . 0.9300 ?
C9 C10 . 1.411(3) ?
C9 H9 . 0.9300 ?
C11 H11 . 0.9300 ?
C12 C13 . 1.502(2) ?
C13 C18 . 1.388(2) ?
C13 C14 . 1.389(2) ?
C14 C15 . 1.375(2) ?
C15 C16 . 1.376(3) ?
C15 H15 . 0.9300 ?
C16 C17 . 1.370(3) ?
C16 H16 . 0.9300 ?
C17 C18 . 1.380(3) ?
C17 H17 . 0.9300 ?
C18 H18 . 0.9300 ?

loop_
_geom_hbond_atom_site_label_D
_geom_hbond_atom_site_label_H
_geom_hbond_atom_site_label_A
_geom_hbond_site_symmetry_A
_geom_hbond_distance_DH
_geom_hbond_distance_HA
_geom_hbond_distance_DA
_geom_hbond_angle_DHA
O1 H1 N1 . 0.82 1.87 2.5881(18) 146
N2 H2 O2 4_565 0.899(9) 1.938(11) 2.8133(19) 164(2)

loop_
_cod_related_entry_id
_cod_related_entry_database
_cod_related_entry_code
1 ChemSpider 12974008
